data_1502315
loop_
_publ_author_name
'Havel, Vaclav'
'Svec, Jan'
'Wimmerova, Michaela'
'Dusek, Michal'
'Pojarova, Michaela'
'Sindelar, Vladimir'

_publ_section_title
;
 Bambus[n]urils: a new family of macrocyclic anion receptors.
;
_journal_issue 15
_journal_name_full 'Organic letters'
_journal_page_first 4000
_journal_page_last 4003
_journal_paper_doi 10.1021/ol201515c
_journal_volume 13
_journal_year 2011
_chemical_formula_moiety 'C76 H72 N16 O8, 2(C2 H3 N), 0.79(H2 O)'
_chemical_formula_sum 'C80 H79.59 N18 O8.79'
_chemical_formula_weight 1433.9
_space_group_IT_number 2
_symmetry_cell_setting triclinic
_symmetry_space_group_name_Hall '-P 1'
_symmetry_space_group_name_H-M 'P -1'
_cell_angle_alpha 90.370(2)
_cell_angle_beta 96.069(2)
_cell_angle_gamma 110.902(3)
_cell_formula_units_Z 2
_cell_length_a 11.8221(4)
_cell_length_b 14.9512(4)
_cell_length_c 21.7562(5)
_cell_measurement_reflns_used 22459
_cell_measurement_temperature 120
_cell_measurement_theta_max 58.8543
_cell_measurement_theta_min 3.1650
_cell_volume 3568.27(19)
_computing_cell_refinement CrysAlisPro
_computing_data_collection 'CrysAlisPro (Oxford diffraction, 2010)'
_computing_data_reduction CrysAlisPro
_computing_molecular_graphics 'Diamond (Brandenburg & Putz, 2005)'
_computing_publication_material Jana2006
_computing_structure_refinement 'Jana2006 (Pet\<r\'i\<cek, Du\<sek & Palatinus, 2006)'
_computing_structure_solution 'SIR2002 (Burla et al., 2003)'
_diffrn_ambient_temperature 120
_diffrn_detector_area_resol_mean 10.3784
_diffrn_measured_fraction_theta_full 0.99
_diffrn_measured_fraction_theta_max 0.99
_diffrn_measurement_device 'four-cycle diffractometer'
_diffrn_measurement_device_type 'Goniometer Xcalibur, detector: Atlas (Gemini ultra Cu)'
_diffrn_measurement_method 'Rotation method data acquisition using \w scans'
_diffrn_radiation_monochromator mirror
_diffrn_radiation_source 'X-ray tube'
_diffrn_radiation_type 'Cu K\a'
_diffrn_radiation_wavelength 1.54184
_diffrn_reflns_av_R_equivalents 0.0286
_diffrn_reflns_av_sigmaI/netI 0.0196
_diffrn_reflns_limit_h_max 13
_diffrn_reflns_limit_h_min -12
_diffrn_reflns_limit_k_max 16
_diffrn_reflns_limit_k_min -16
_diffrn_reflns_limit_l_max 24
_diffrn_reflns_limit_l_min -24
_diffrn_reflns_number 34517
_diffrn_reflns_reduction_process
;
Integration of the CCD images was done by program CrysAlisPro
(Oxford diffraction, 2009). The same program was used for indexing of the
crystal shape and absorption correction.
;
_diffrn_reflns_theta_full 59.08
_diffrn_reflns_theta_max 59.08
_diffrn_reflns_theta_min 3.17
_exptl_absorpt_coefficient_mu 0.731
_exptl_absorpt_correction_T_max 1.00000
_exptl_absorpt_correction_T_min 0.85887
_exptl_absorpt_correction_type multi-scan
_exptl_absorpt_process_details
;
CrysAlisPro, Oxford Diffraction (2010)
Empirical absorption correction using spherical harmonics,
 implemented in SCALE3 ABSPACK scaling algorithm.
;
_exptl_crystal_colour colorless
_exptl_crystal_density_diffrn 1.3342
_exptl_crystal_density_method 'not measured'
_exptl_crystal_description prism
_exptl_crystal_F_000 1512
_exptl_crystal_size_max 0.3371
_exptl_crystal_size_mid 0.1581
_exptl_crystal_size_min 0.1084
_refine_diff_density_max 0.24
_refine_diff_density_min -0.19
_refine_ls_extinction_method none
_refine_ls_goodness_of_fit_gt 1.92
_refine_ls_goodness_of_fit_ref 1.81
_refine_ls_hydrogen_treatment mixed
_refine_ls_number_constraints 316
_refine_ls_number_parameters 972
_refine_ls_number_reflns 10187
_refine_ls_number_restraints 0
_refine_ls_R_factor_all 0.0522
_refine_ls_R_factor_gt 0.0398
_refine_ls_shift/su_max 0.0266
_refine_ls_shift/su_mean 0.0022
_refine_ls_structure_factor_coef Fsqd
_refine_ls_weighting_details w=1/(\s^2^(I)+0.0016I^2^)
_refine_ls_weighting_scheme sigma
_refine_ls_wR_factor_gt 0.1049
_refine_ls_wR_factor_ref 0.1116
_reflns_number_gt 8241
_reflns_number_total 10187
_reflns_threshold_expression I>3\s(I)
_cod_data_source_file ol201515c_si_004.cif
_cod_data_source_block I
_cod_database_code 1502315

loop_
_symmetry_equiv_pos_site_id
_symmetry_equiv_pos_as_xyz
1 x,y,z
2 -x,-y,-z

loop_
_atom_site_label
_atom_site_type_symbol
_atom_site_fract_x
_atom_site_fract_y
_atom_site_fract_z
_atom_site_adp_type
_atom_site_U_iso_or_equiv
_atom_site_symmetry_multiplicity
_atom_site_occupancy
_atom_site_calc_flag
O1 O -0.21725(12) 0.29774(9) 0.78931(6) Uani 0.0276(5) 2 1 d
O2 O -0.50583(12) 0.51942(9) 0.65876(6) Uani 0.0300(5) 2 1 d
O3 O -0.04382(12) 0.45352(9) 0.58999(6) Uani 0.0298(5) 2 1 d
O4 O 0.09345(13) 0.11181(9) 0.67833(7) Uani 0.0366(6) 2 1 d
O5 O 0.30603(12) 0.54688(9) 0.76017(6) Uani 0.0272(5) 2 1 d
O6 O 0.26141(13) 0.89552(10) 0.63261(7) Uani 0.0427(6) 2 1 d
O7 O -0.01622(12) 0.65475(9) 0.84220(6) Uani 0.0282(5) 2 1 d
O8 O 0.19972(12) 0.42835(10) 1.01799(6) Uani 0.0308(5) 2 1 d
O9 O 0.2151(2) 1.05444(15) 0.58702(11) Uani 0.0489(10) 2 0.794(7) d
N1 N -0.23471(14) 0.44681(11) 0.79392(7) Uani 0.0252(6) 2 1 d
N2 N -0.23273(14) 0.38110(10) 0.70190(7) Uani 0.0250(6) 2 1 d
N3 N -0.36284(14) 0.52550(11) 0.74130(7) Uani 0.0247(6) 2 1 d
N4 N -0.34059(14) 0.47531(11) 0.64841(7) Uani 0.0248(6) 2 1 d
N5 N -0.08087(14) 0.33216(11) 0.65863(7) Uani 0.0267(6) 2 1 d
N6 N 0.11168(14) 0.41671(11) 0.64414(7) Uani 0.0264(6) 2 1 d
N7 N -0.02418(15) 0.19977(11) 0.69900(8) Uani 0.0287(6) 2 1 d
N8 N 0.16301(14) 0.27681(11) 0.67520(8) Uani 0.0275(6) 2 1 d
N9 N 0.20918(15) 0.58692(11) 0.67261(7) Uani 0.0271(6) 2 1 d
N10 N 0.22004(14) 0.66265(11) 0.76303(7) Uani 0.0263(6) 2 1 d
N11 N 0.20433(16) 0.73096(12) 0.62235(8) Uani 0.0315(7) 2 1 d
N12 N 0.18688(16) 0.79698(11) 0.71118(8) Uani 0.0318(7) 2 1 d
N13 N 0.13139(14) 0.58704(11) 0.85444(7) Uani 0.0256(6) 2 1 d
N14 N -0.05779(14) 0.49915(10) 0.87214(7) Uani 0.0251(6) 2 1 d
N15 N 0.21815(14) 0.49244(11) 0.92171(7) Uani 0.0264(6) 2 1 d
N16 N 0.03278(14) 0.41908(11) 0.94899(7) Uani 0.0250(6) 2 1 d
N17 N 0.12440(19) 0.29790(15) 0.33237(10) Uani 0.0484(9) 2 1 d
N18 N 0.11361(19) 0.27941(15) 0.84600(9) Uani 0.0477(9) 2 1 d
C1 C -0.22865(16) 0.36757(13) 0.76403(9) Uani 0.0235(7) 2 1 d
C2 C -0.24358(17) 0.51839(13) 0.75049(9) Uani 0.0236(7) 2 1 d
C3 C -0.23289(17) 0.47625(13) 0.68723(8) Uani 0.0235(7) 2 1 d
C4 C -0.41232(17) 0.50853(13) 0.68112(9) Uani 0.0242(7) 2 1 d
C5 C -0.40830(18) 0.57296(13) 0.78649(9) Uani 0.0262(7) 2 1 d
C6 C -0.34804(18) 0.68070(14) 0.78959(9) Uani 0.0288(8) 2 1 d
C7 C -0.2474(2) 0.72786(15) 0.83174(10) Uani 0.0371(8) 2 1 d
C8 C -0.1925(2) 0.82686(16) 0.83280(12) Uani 0.0482(10) 2 1 d
C9 C -0.2395(3) 0.87923(17) 0.79250(13) Uani 0.0536(11) 2 1 d
C10 C -0.3402(3) 0.83240(17) 0.75039(12) Uani 0.0518(11) 2 1 d
C11 C -0.3942(2) 0.73410(15) 0.74874(10) Uani 0.0387(9) 2 1 d
C12 C -0.34451(18) 0.48242(14) 0.58182(9) Uani 0.0288(7) 2 1 d
C13 C -0.42035(18) 0.39216(14) 0.54410(9) Uani 0.0269(7) 2 1 d
C14 C -0.47351(18) 0.30448(14) 0.57002(10) Uani 0.0321(8) 2 1 d
C15 C -0.5384(2) 0.22319(16) 0.53250(11) Uani 0.0421(9) 2 1 d
C16 C -0.5513(2) 0.22939(18) 0.46889(12) Uani 0.0491(10) 2 1 d
C17 C -0.5009(2) 0.31637(17) 0.44277(11) Uani 0.0460(10) 2 1 d
C18 C -0.4361(2) 0.39696(16) 0.47998(9) Uani 0.0352(8) 2 1 d
C19 C -0.20880(17) 0.31705(13) 0.65921(9) Uani 0.0250(7) 2 1 d
C20 C -0.00834(17) 0.40484(13) 0.62682(9) Uani 0.0252(7) 2 1 d
C21 C -0.00937(17) 0.29927(13) 0.70622(9) Uani 0.0259(7) 2 1 d
C22 C 0.12327(18) 0.35329(13) 0.69340(9) Uani 0.0251(7) 2 1 d
C23 C 0.07932(18) 0.18899(14) 0.68324(9) Uani 0.0284(8) 2 1 d
C24 C -0.12024(18) 0.12284(14) 0.72348(10) Uani 0.0327(8) 2 1 d
C25 C -0.23644(18) 0.08314(13) 0.68024(10) Uani 0.0300(8) 2 1 d
C26 C -0.2327(2) 0.06510(16) 0.61805(11) Uani 0.0416(9) 2 1 d
C27 C -0.3398(2) 0.02828(18) 0.57837(12) Uani 0.0525(10) 2 1 d
C28 C -0.4513(2) 0.00888(16) 0.60076(12) Uani 0.0484(10) 2 1 d
C29 C -0.4559(2) 0.02661(14) 0.66199(11) Uani 0.0400(9) 2 1 d
C30 C -0.34817(19) 0.06420(14) 0.70187(11) Uani 0.0346(8) 2 1 d
C31 C 0.28964(17) 0.28964(14) 0.66856(10) Uani 0.0292(7) 2 1 d
C32 C 0.36019(17) 0.27216(13) 0.72648(9) Uani 0.0287(7) 2 1 d
C33 C 0.3949(2) 0.19264(16) 0.72843(11) Uani 0.0382(9) 2 1 d
C34 C 0.4602(2) 0.17608(17) 0.78110(11) Uani 0.0444(10) 2 1 d
C35 C 0.4907(2) 0.23792(17) 0.83234(11) Uani 0.0412(9) 2 1 d
C36 C 0.45630(20) 0.31704(16) 0.83120(11) Uani 0.0394(9) 2 1 d
C37 C 0.39186(18) 0.33435(15) 0.77853(10) Uani 0.0339(8) 2 1 d
C38 C 0.20673(18) 0.50661(13) 0.63363(9) Uani 0.0262(7) 2 1 d
C39 C 0.25144(17) 0.59464(13) 0.73390(9) Uani 0.0240(7) 2 1 d
C40 C 0.14116(18) 0.65009(13) 0.65767(9) Uani 0.0258(7) 2 1 d
C41 C 0.13949(18) 0.69591(13) 0.72125(9) Uani 0.0260(7) 2 1 d
C42 C 0.22118(18) 0.81536(14) 0.65329(10) Uani 0.0309(8) 2 1 d
C43 C 0.1911(2) 0.72650(16) 0.55429(10) Uani 0.0398(9) 2 1 d
C44 C 0.0758(2) 0.73958(15) 0.52611(9) Uani 0.0328(8) 2 1 d
C45 C 0.0776(2) 0.83009(16) 0.51181(10) Uani 0.0391(9) 2 1 d
C46 C -0.0282(2) 0.84484(17) 0.48978(11) Uani 0.0457(10) 2 1 d
C47 C -0.1370(2) 0.76938(18) 0.48252(10) Uani 0.0466(11) 2 1 d
C48 C -0.1403(2) 0.67866(18) 0.49511(10) Uani 0.0493(10) 2 1 d
C49 C -0.0337(2) 0.66353(16) 0.51673(10) Uani 0.0427(10) 2 1 d
C50 C 0.1778(2) 0.86921(14) 0.75313(10) Uani 0.0391(9) 2 1 d
C51 C 0.2761(2) 0.89923(13) 0.80751(10) Uani 0.0341(8) 2 1 d
C52 C 0.3932(2) 0.90237(14) 0.80177(11) Uani 0.0395(9) 2 1 d
C53 C 0.4821(2) 0.93035(16) 0.85216(11) Uani 0.0475(10) 2 1 d
C54 C 0.4559(3) 0.95643(17) 0.90831(12) Uani 0.0517(11) 2 1 d
C55 C 0.3396(3) 0.95166(17) 0.91468(12) Uani 0.0525(11) 2 1 d
C56 C 0.2498(2) 0.92246(15) 0.86455(11) Uani 0.0434(9) 2 1 d
C57 C 0.22492(17) 0.66568(13) 0.82995(8) Uani 0.0250(7) 2 1 d
C58 C 0.01568(17) 0.58724(13) 0.85517(8) Uani 0.0239(7) 2 1 d
C59 C 0.13816(17) 0.49321(13) 0.86688(9) Uani 0.0235(7) 2 1 d
C60 C 0.00934(17) 0.43495(13) 0.88403(8) Uani 0.0231(7) 2 1 d
C61 C 0.15439(18) 0.44425(13) 0.96795(9) Uani 0.0249(7) 2 1 d
C62 C 0.34745(17) 0.51241(14) 0.92162(9) Uani 0.0278(7) 2 1 d
C63 C 0.43024(18) 0.60791(13) 0.95217(9) Uani 0.0273(7) 2 1 d
C64 C 0.3863(2) 0.67614(14) 0.97259(9) Uani 0.0317(8) 2 1 d
C65 C 0.4654(2) 0.76338(15) 0.99863(10) Uani 0.0386(9) 2 1 d
C66 C 0.5896(2) 0.78353(16) 1.00533(11) Uani 0.0449(9) 2 1 d
C67 C 0.6344(2) 0.71607(16) 0.98566(11) Uani 0.0431(9) 2 1 d
C68 C 0.55544(18) 0.62883(15) 0.95921(9) Uani 0.0334(8) 2 1 d
C69 C -0.05916(18) 0.35634(13) 0.98464(9) Uani 0.0269(7) 2 1 d
C70 C -0.08872(18) 0.25074(13) 0.97137(9) Uani 0.0280(7) 2 1 d
C71 C -0.17300(19) 0.20111(15) 0.92234(10) Uani 0.0352(8) 2 1 d
C72 C -0.1976(2) 0.10485(16) 0.91028(11) Uani 0.0448(9) 2 1 d
C73 C -0.1402(2) 0.05632(17) 0.94747(12) Uani 0.0518(10) 2 1 d
C74 C -0.0561(3) 0.10483(17) 0.99661(12) Uani 0.0548(11) 2 1 d
C75 C -0.0301(2) 0.20150(15) 1.00837(11) Uani 0.0419(9) 2 1 d
C76 C -0.19017(17) 0.46791(13) 0.85877(9) Uani 0.0245(7) 2 1 d
C77 C 0.1158(2) 0.22228(16) 0.34444(10) Uani 0.0368(9) 2 1 d
C78 C 0.1045(3) 0.12561(18) 0.35973(13) Uani 0.0630(13) 2 1 d
C79 C 0.1318(2) 0.20993(16) 0.84537(10) Uani 0.0367(9) 2 1 d
C80 C 0.1562(2) 0.12156(17) 0.84303(13) Uani 0.0530(11) 2 1 d
H2 H -0.184196 0.579419 0.7654 Uiso 0.0283 2 1 d
H3 H -0.163022 0.509403 0.666467 Uiso 0.0282 2 1 d
H5a H -0.397146 0.549091 0.826659 Uiso 0.0315 2 1 d
H5b H -0.494829 0.555548 0.776966 Uiso 0.0315 2 1 d
H7 H -0.215495 0.691845 0.86042 Uiso 0.0445 2 1 d
H8 H -0.121728 0.859019 0.861579 Uiso 0.0579 2 1 d
H9 H -0.202516 0.947848 0.793716 Uiso 0.0643 2 1 d
H10 H -0.372557 0.868687 0.722124 Uiso 0.0621 2 1 d
H11 H -0.464043 0.702173 0.719334 Uiso 0.0464 2 1 d
H12a H -0.26299 0.504673 0.570564 Uiso 0.0345 2 1 d
H12b H -0.372205 0.533399 0.569543 Uiso 0.0345 2 1 d
H14 H -0.465274 0.300137 0.614163 Uiso 0.0386 2 1 d
H15 H -0.57436 0.162632 0.550635 Uiso 0.0505 2 1 d
H16 H -0.595448 0.172943 0.442893 Uiso 0.0589 2 1 d
H17 H -0.511009 0.320735 0.398664 Uiso 0.0552 2 1 d
H18 H -0.401204 0.457382 0.461508 Uiso 0.0423 2 1 d
H19a H -0.252126 0.251849 0.668506 Uiso 0.03 2 1 d
H19b H -0.243797 0.322598 0.618202 Uiso 0.03 2 1 d
H21 H -0.032664 0.309355 0.745885 Uiso 0.031 2 1 d
H22 H 0.180989 0.391851 0.726324 Uiso 0.0301 2 1 d
H24a H -0.137102 0.144594 0.76188 Uiso 0.0392 2 1 d
H24b H -0.091447 0.072046 0.734715 Uiso 0.0392 2 1 d
H26 H -0.155715 0.078184 0.60246 Uiso 0.0499 2 1 d
H27 H -0.336883 0.016156 0.535292 Uiso 0.063 2 1 d
H28 H -0.525402 -0.017068 0.573193 Uiso 0.058 2 1 d
H29 H -0.53307 0.013186 0.677445 Uiso 0.0481 2 1 d
H30 H -0.351512 0.077104 0.744786 Uiso 0.0415 2 1 d
H31a H 0.330962 0.353067 0.655468 Uiso 0.035 2 1 d
H31b H 0.291733 0.248288 0.635102 Uiso 0.035 2 1 d
H33 H 0.373602 0.148786 0.693016 Uiso 0.0458 2 1 d
H34 H 0.484179 0.121123 0.7818 Uiso 0.0532 2 1 d
H35 H 0.535732 0.226123 0.868747 Uiso 0.0495 2 1 d
H36 H 0.477059 0.360149 0.866977 Uiso 0.0473 2 1 d
H37 H 0.368858 0.389791 0.777951 Uiso 0.0407 2 1 d
H38a H 0.197449 0.521215 0.590912 Uiso 0.0315 2 1 d
H38b H 0.284541 0.499341 0.639834 Uiso 0.0315 2 1 d
H40 H 0.064464 0.613713 0.634404 Uiso 0.031 2 1 d
H41 H 0.06325 0.680636 0.738034 Uiso 0.0312 2 1 d
H43a H 0.192087 0.666139 0.539556 Uiso 0.0478 2 1 d
H43b H 0.260529 0.774632 0.540098 Uiso 0.0478 2 1 d
H45 H 0.153474 0.883505 0.517271 Uiso 0.0469 2 1 d
H46 H -0.02523 0.907951 0.479588 Uiso 0.0549 2 1 d
H47 H -0.21093 0.779838 0.468648 Uiso 0.0559 2 1 d
H48 H -0.216333 0.625464 0.48899 Uiso 0.0592 2 1 d
H49 H -0.036446 0.599872 0.525128 Uiso 0.0512 2 1 d
H50a H 0.099218 0.846443 0.767926 Uiso 0.0469 2 1 d
H50b H 0.1789 0.924509 0.730666 Uiso 0.0469 2 1 d
H52 H 0.412683 0.885096 0.762739 Uiso 0.0474 2 1 d
H53 H 0.562678 0.931592 0.847952 Uiso 0.057 2 1 d
H54 H 0.518538 0.977781 0.942724 Uiso 0.062 2 1 d
H55 H 0.320335 0.968558 0.953876 Uiso 0.063 2 1 d
H56 H 0.16836 0.918347 0.869538 Uiso 0.0521 2 1 d
H57a H 0.220936 0.725335 0.844072 Uiso 0.03 2 1 d
H57b H 0.303739 0.668135 0.847977 Uiso 0.03 2 1 d
H59 H 0.166047 0.47077 0.832117 Uiso 0.0282 2 1 d
H60 H -0.036103 0.374651 0.862213 Uiso 0.0277 2 1 d
H62a H 0.365196 0.508247 0.879879 Uiso 0.0334 2 1 d
H62b H 0.368058 0.461805 0.940897 Uiso 0.0334 2 1 d
H64 H 0.300063 0.662478 0.968562 Uiso 0.038 2 1 d
H65 H 0.433974 0.810234 1.012126 Uiso 0.0463 2 1 d
H66 H 0.644433 0.844164 1.023575 Uiso 0.0539 2 1 d
H67 H 0.720724 0.729771 0.990357 Uiso 0.0517 2 1 d
H68 H 0.587315 0.582306 0.945593 Uiso 0.0401 2 1 d
H69a H -0.13238 0.370554 0.977567 Uiso 0.0323 2 1 d
H69b H -0.033425 0.371511 1.028013 Uiso 0.0323 2 1 d
H71 H -0.214787 0.23403 0.896456 Uiso 0.0422 2 1 d
H72 H -0.25512 0.071646 0.875691 Uiso 0.0537 2 1 d
H73 H -0.158306 -0.010854 0.939377 Uiso 0.0621 2 1 d
H74 H -0.015598 0.071255 1.022722 Uiso 0.0658 2 1 d
H75 H 0.029029 0.234813 1.042385 Uiso 0.0503 2 1 d
H76a H -0.227637 0.412597 0.881783 Uiso 0.0294 2 1 d
H76b H -0.21753 0.515881 0.87449 Uiso 0.0294 2 1 d
H78a H 0.148049 0.126814 0.399751 Uiso 0.0756 2 1 d
H78b H 0.020048 0.08712 0.360273 Uiso 0.0756 2 1 d
H78c H 0.138047 0.098775 0.329292 Uiso 0.0756 2 1 d
H80a H 0.085759 0.069105 0.852333 Uiso 0.0636 2 1 d
H80b H 0.174704 0.110627 0.802364 Uiso 0.0636 2 1 d
H80c H 0.22437 0.126477 0.872841 Uiso 0.0636 2 1 d
H9o H 0.230(3) 1.004(3) 0.6012(16) Uiso 0.0587 2 0.794(7) d
H9p H 0.183(3) 1.072(2) 0.6162(18) Uiso 0.0587 2 0.794(7) d

loop_
_atom_site_aniso_label
_atom_site_aniso_type_symbol
_atom_site_aniso_U_11
_atom_site_aniso_U_22
_atom_site_aniso_U_33
_atom_site_aniso_U_12
_atom_site_aniso_U_13
_atom_site_aniso_U_23
O1 O 0.0253(7) 0.0265(7) 0.0324(7) 0.0116(6) 0.0005(6) 0.0042(6)
O2 O 0.0216(8) 0.0383(8) 0.0327(8) 0.0151(6) -0.0009(6) 0.0042(6)
O3 O 0.0274(8) 0.0343(7) 0.0322(8) 0.0173(6) 0.0005(6) 0.0061(6)
O4 O 0.0318(8) 0.0274(8) 0.0536(9) 0.0148(6) 0.0029(7) 0.0020(6)
O5 O 0.0209(7) 0.0323(7) 0.0315(7) 0.0137(6) 0.0020(6) 0.0066(6)
O6 O 0.0314(9) 0.0351(8) 0.0590(10) 0.0099(7) 0.0001(7) 0.0180(7)
O7 O 0.0264(8) 0.0277(7) 0.0326(8) 0.0129(6) 0.0002(6) 0.0025(6)
O8 O 0.0279(8) 0.0418(8) 0.0253(8) 0.0167(6) -0.0008(6) 0.0035(6)
O9 O 0.0643(17) 0.0376(13) 0.0545(16) 0.0285(11) 0.0120(11) 0.0106(10)
N1 N 0.0247(9) 0.0272(8) 0.0263(9) 0.0134(7) -0.0005(7) 0.0006(7)
N2 N 0.0259(9) 0.0253(8) 0.0265(9) 0.0127(7) 0.0023(7) 0.0006(6)
N3 N 0.0198(9) 0.0301(8) 0.0274(9) 0.0139(7) -0.0004(7) -0.0011(7)
N4 N 0.0199(9) 0.0334(9) 0.0242(9) 0.0140(7) -0.0007(7) 0.0012(7)
N5 N 0.0204(9) 0.0327(9) 0.0304(9) 0.0136(7) 0.0023(7) 0.0068(7)
N6 N 0.0216(9) 0.0284(8) 0.0317(9) 0.0124(7) 0.0018(7) 0.0056(7)
N7 N 0.0212(9) 0.0247(8) 0.0417(10) 0.0096(7) 0.0047(7) 0.0047(7)
N8 N 0.0198(9) 0.0283(9) 0.0375(10) 0.0126(7) 0.0028(7) 0.0026(7)
N9 N 0.0287(9) 0.0296(9) 0.0275(9) 0.0164(7) 0.0012(7) 0.0048(7)
N10 N 0.0241(9) 0.0299(8) 0.0276(9) 0.0136(7) 0.0005(7) 0.0043(7)
N11 N 0.0315(10) 0.0344(9) 0.0343(10) 0.0175(8) 0.0079(8) 0.0113(7)
N12 N 0.0365(10) 0.0259(9) 0.0332(10) 0.0132(8) -0.0025(8) 0.0029(7)
N13 N 0.0202(9) 0.0253(8) 0.0326(9) 0.0097(7) 0.0031(7) 0.0048(7)
N14 N 0.0186(9) 0.0253(8) 0.0318(9) 0.0091(7) -0.0004(7) 0.0048(7)
N15 N 0.0195(9) 0.0344(9) 0.0256(9) 0.0110(7) -0.0008(7) 0.0045(7)
N16 N 0.0201(9) 0.0287(8) 0.0250(9) 0.0078(7) 0.0009(7) 0.0043(7)
N17 N 0.0482(13) 0.0428(12) 0.0564(13) 0.0204(10) 0.0005(10) 0.0048(10)
N18 N 0.0480(13) 0.0463(12) 0.0557(13) 0.0250(10) 0.0062(10) 0.0066(9)
C1 C 0.0150(10) 0.0231(10) 0.0321(11) 0.0074(8) -0.0005(8) 0.0010(8)
C2 C 0.0171(10) 0.0241(10) 0.0304(11) 0.0091(8) 0.0002(8) 0.0022(8)
C3 C 0.0180(10) 0.0254(10) 0.0274(10) 0.0087(8) 0.0010(8) 0.0027(8)
C4 C 0.0204(11) 0.0231(9) 0.0302(11) 0.0095(8) 0.0018(9) 0.0044(8)
C5 C 0.0237(11) 0.0327(10) 0.0266(10) 0.0151(9) 0.0040(8) 0.0025(8)
C6 C 0.0295(12) 0.0305(10) 0.0321(11) 0.0163(9) 0.0090(9) 0.0016(8)
C7 C 0.0343(13) 0.0343(12) 0.0442(13) 0.0150(10) 0.0023(10) -0.0026(10)
C8 C 0.0412(15) 0.0368(13) 0.0626(16) 0.0091(11) 0.0061(12) -0.0088(11)
C9 C 0.0638(18) 0.0268(12) 0.0704(18) 0.0117(12) 0.0250(15) 0.0036(12)
C10 C 0.0747(19) 0.0392(14) 0.0525(15) 0.0310(13) 0.0172(14) 0.0118(11)
C11 C 0.0451(14) 0.0383(12) 0.0391(13) 0.0220(11) 0.0077(10) 0.0058(10)
C12 C 0.0252(11) 0.0346(11) 0.0291(11) 0.0135(9) 0.0041(8) 0.0068(8)
C13 C 0.0212(10) 0.0348(11) 0.0296(11) 0.0165(9) 0.0009(8) 0.0010(8)
C14 C 0.0247(11) 0.0406(12) 0.0331(12) 0.0153(9) -0.0010(9) 0.0011(9)
C15 C 0.0328(13) 0.0378(12) 0.0533(15) 0.0122(10) -0.0037(11) 0.0003(11)
C16 C 0.0456(15) 0.0489(15) 0.0511(16) 0.0209(12) -0.0145(12) -0.0182(12)
C17 C 0.0535(16) 0.0555(15) 0.0320(13) 0.0271(13) -0.0079(11) -0.0049(11)
C18 C 0.0374(13) 0.0442(13) 0.0289(12) 0.0219(10) -0.0011(9) 0.0011(9)
C19 C 0.0186(10) 0.0264(10) 0.0299(11) 0.0091(8) -0.0014(8) -0.0017(8)
C20 C 0.0221(11) 0.0283(10) 0.0284(11) 0.0133(9) 0.0017(8) -0.0001(8)
C21 C 0.0222(11) 0.0293(10) 0.0288(11) 0.0131(8) 0.0010(8) 0.0040(8)
C22 C 0.0228(11) 0.0265(10) 0.0287(11) 0.0129(8) -0.0001(8) 0.0025(8)
C23 C 0.0244(11) 0.0289(11) 0.0328(11) 0.0119(9) -0.0019(9) 0.0025(8)
C24 C 0.0270(11) 0.0300(11) 0.0423(12) 0.0115(9) 0.0043(9) 0.0092(9)
C25 C 0.0246(11) 0.0214(10) 0.0438(13) 0.0084(8) 0.0028(9) 0.0050(8)
C26 C 0.0320(13) 0.0418(12) 0.0466(14) 0.0079(10) 0.0059(11) -0.0002(10)
C27 C 0.0440(16) 0.0550(15) 0.0479(15) 0.0071(12) -0.0015(12) -0.0079(12)
C28 C 0.0308(14) 0.0395(13) 0.0639(18) 0.0037(10) -0.0092(12) -0.0003(11)
C29 C 0.0249(12) 0.0328(12) 0.0612(16) 0.0095(10) 0.0027(11) 0.0078(10)
C30 C 0.0277(12) 0.0287(11) 0.0483(14) 0.0107(9) 0.0058(10) 0.0060(9)
C31 C 0.0196(10) 0.0315(11) 0.0399(12) 0.0129(9) 0.0050(9) 0.0040(9)
C32 C 0.0182(10) 0.0312(11) 0.0383(12) 0.0100(8) 0.0059(9) 0.0058(9)
C33 C 0.0371(13) 0.0423(13) 0.0437(13) 0.0252(11) 0.0032(10) 0.0022(10)
C34 C 0.0448(15) 0.0529(14) 0.0480(14) 0.0334(12) 0.0030(11) 0.0105(11)
C35 C 0.0302(13) 0.0573(14) 0.0400(13) 0.0210(11) 0.0013(10) 0.0126(11)
C36 C 0.0290(12) 0.0448(13) 0.0415(13) 0.0111(10) -0.0008(10) -0.0007(10)
C37 C 0.0244(11) 0.0322(11) 0.0450(13) 0.0110(9) 0.0003(10) 0.0012(9)
C38 C 0.0243(11) 0.0304(10) 0.0283(11) 0.0142(9) 0.0058(8) 0.0049(8)
C39 C 0.0162(10) 0.0250(10) 0.0300(11) 0.0057(8) 0.0043(8) 0.0057(8)
C40 C 0.0216(11) 0.0286(10) 0.0287(11) 0.0118(9) -0.0015(8) 0.0046(8)
C41 C 0.0219(11) 0.0287(10) 0.0287(11) 0.0114(9) 0.0001(8) 0.0060(8)
C42 C 0.0196(11) 0.0296(11) 0.0426(13) 0.0096(9) -0.0041(9) 0.0098(9)
C43 C 0.0482(14) 0.0505(13) 0.0344(12) 0.0308(12) 0.0166(10) 0.0157(10)
C44 C 0.0428(13) 0.0386(12) 0.0240(11) 0.0217(11) 0.0095(9) 0.0092(9)
C45 C 0.0402(14) 0.0368(12) 0.0407(13) 0.0159(10) -0.0006(10) 0.0089(10)
C46 C 0.0550(17) 0.0446(14) 0.0440(14) 0.0291(13) -0.0071(12) 0.0011(11)
C47 C 0.0452(16) 0.0698(17) 0.0309(12) 0.0301(14) -0.0026(11) 0.0004(11)
C48 C 0.0462(16) 0.0597(16) 0.0284(12) 0.0047(12) -0.0045(11) 0.0047(11)
C49 C 0.0621(17) 0.0358(12) 0.0277(12) 0.0160(12) 0.0004(11) 0.0035(9)
C50 C 0.0438(14) 0.0322(11) 0.0445(13) 0.0215(10) -0.0089(11) -0.0038(9)
C51 C 0.0425(14) 0.0198(10) 0.0376(12) 0.0111(9) -0.0054(10) 0.0009(8)
C52 C 0.0400(14) 0.0316(11) 0.0388(13) 0.0041(10) 0.0008(10) 0.0010(9)
C53 C 0.0368(14) 0.0428(13) 0.0514(15) 0.0031(11) -0.0048(12) -0.0014(11)
C54 C 0.0554(18) 0.0446(14) 0.0448(15) 0.0113(12) -0.0146(12) -0.0056(11)
C55 C 0.072(2) 0.0485(14) 0.0412(14) 0.0297(13) -0.0057(13) -0.0084(11)
C56 C 0.0508(15) 0.0355(12) 0.0484(14) 0.0229(11) -0.0015(12) -0.0013(10)
C57 C 0.0208(10) 0.0238(10) 0.0271(10) 0.0053(8) -0.0011(8) 0.0024(8)
C58 C 0.0221(11) 0.0265(10) 0.0227(10) 0.0092(8) -0.0009(8) 0.0001(8)
C59 C 0.0232(11) 0.0259(10) 0.0220(10) 0.0099(8) 0.0011(8) 0.0025(8)
C60 C 0.0200(10) 0.0246(10) 0.0243(10) 0.0081(8) 0.0008(8) 0.0026(8)
C61 C 0.0255(11) 0.0239(10) 0.0262(11) 0.0102(8) 0.0020(9) 0.0004(8)
C62 C 0.0218(11) 0.0354(11) 0.0299(11) 0.0149(9) 0.0027(8) 0.0046(8)
C63 C 0.0249(11) 0.0341(11) 0.0234(10) 0.0118(9) 0.0004(8) 0.0074(8)
C64 C 0.0288(12) 0.0378(11) 0.0301(11) 0.0144(10) 0.0019(9) 0.0041(9)
C65 C 0.0442(14) 0.0383(12) 0.0345(12) 0.0183(11) -0.0022(10) 0.0001(9)
C66 C 0.0388(14) 0.0386(13) 0.0472(14) 0.0052(11) -0.0079(11) -0.0015(10)
C67 C 0.0263(13) 0.0482(14) 0.0480(14) 0.0073(11) -0.0035(10) 0.0043(11)
C68 C 0.0246(12) 0.0421(12) 0.0348(12) 0.0140(10) 0.0014(9) 0.0054(9)
C69 C 0.0248(11) 0.0312(10) 0.0255(10) 0.0105(8) 0.0045(8) 0.0058(8)
C70 C 0.0243(11) 0.0313(10) 0.0286(11) 0.0095(9) 0.0053(9) 0.0045(8)
C71 C 0.0295(12) 0.0347(12) 0.0359(12) 0.0057(9) 0.0006(10) 0.0063(9)
C72 C 0.0421(14) 0.0386(13) 0.0413(13) 0.0010(11) 0.0003(11) -0.0030(10)
C73 C 0.0613(17) 0.0305(12) 0.0604(16) 0.0140(12) 0.0030(13) -0.0040(11)
C74 C 0.0686(18) 0.0406(14) 0.0612(17) 0.0315(13) -0.0095(14) 0.0009(12)
C75 C 0.0419(14) 0.0371(12) 0.0453(14) 0.0160(11) -0.0075(11) 0.0002(10)
C76 C 0.0191(10) 0.0289(10) 0.0262(10) 0.0095(8) 0.0021(8) 0.0020(8)
C77 C 0.0352(13) 0.0384(13) 0.0381(13) 0.0148(10) 0.0038(10) 0.0019(10)
C78 C 0.094(2) 0.0447(14) 0.0564(17) 0.0284(15) 0.0208(16) 0.0077(12)
C79 C 0.0319(13) 0.0381(13) 0.0419(13) 0.0148(10) 0.0042(10) 0.0064(10)
C80 C 0.0525(17) 0.0422(13) 0.0714(18) 0.0256(12) 0.0076(14) 0.0088(12)

loop_
_atom_type_symbol
_atom_type_scat_dispersion_real
_atom_type_scat_dispersion_imag
_atom_type_scat_source
C 0.018 0.009 'International Tables Vol C tables 4.2.6.8 and 6.1.1.1'
H 0.000 0.000 'International Tables Vol C tables 4.2.6.8 and 6.1.1.1'
N 0.031 0.018 'International Tables Vol C tables 4.2.6.8 and 6.1.1.1'
O 0.049 0.032 'International Tables Vol C tables 4.2.6.8 and 6.1.1.1'

loop_
_geom_angle_atom_site_label_1
_geom_angle_atom_site_label_2
_geom_angle_atom_site_label_3
_geom_angle
_geom_angle_publ_flag
H9o O9 H9p 105(4) yes
C1 N1 C2 111.54(15) yes
C1 N1 C76 120.27(17) yes
C2 N1 C76 124.10(15) yes
C1 N2 C3 112.23(16) yes
C1 N2 C19 121.69(17) yes
C3 N2 C19 124.40(15) yes
C2 N3 C4 112.36(17) yes
C2 N3 C5 123.00(14) yes
C4 N3 C5 122.23(18) yes
C3 N4 C4 111.05(15) yes
C3 N4 C12 122.59(17) yes
C4 N4 C12 120.74(18) yes
C19 N5 C20 120.65(18) yes
C19 N5 C21 123.95(15) yes
C20 N5 C21 111.85(15) yes
C20 N6 C22 111.45(15) yes
C20 N6 C38 119.47(17) yes
C22 N6 C38 123.99(15) yes
C21 N7 C23 111.74(15) yes
C21 N7 C24 123.33(18) yes
C23 N7 C24 122.41(18) yes
C22 N8 C23 111.80(17) yes
C22 N8 C31 124.11(14) yes
C23 N8 C31 121.33(18) yes
C38 N9 C39 120.57(18) yes
C38 N9 C40 125.67(15) yes
C39 N9 C40 111.79(17) yes
C39 N10 C41 111.20(15) yes
C39 N10 C57 119.35(17) yes
C41 N10 C57 124.52(18) yes
C40 N11 C42 110.70(17) yes
C40 N11 C43 122.37(14) yes
C42 N11 C43 119.26(18) yes
C41 N12 C42 112.20(16) yes
C41 N12 C50 123.45(17) yes
C42 N12 C50 123.40(17) yes
C57 N13 C58 121.08(17) yes
C57 N13 C59 125.28(18) yes
C58 N13 C59 112.18(14) yes
C58 N14 C60 111.83(16) yes
C58 N14 C76 120.59(17) yes
C60 N14 C76 124.56(14) yes
C59 N15 C61 111.79(15) yes
C59 N15 C62 123.34(16) yes
C61 N15 C62 122.24(17) yes
C60 N16 C61 112.18(15) yes
C60 N16 C69 123.58(14) yes
C61 N16 C69 121.46(16) yes
O1 C1 N1 125.43(17) yes
O1 C1 N2 125.67(19) yes
N1 C1 N2 108.86(17) yes
N1 C2 N3 113.88(15) yes
N1 C2 C3 103.99(16) yes
N1 C2 H2 108.3228 yes
N3 C2 C3 102.78(14) yes
N3 C2 H2 109.421 yes
C3 C2 H2 118.5279 yes
N2 C3 N4 114.09(13) yes
N2 C3 C2 102.96(15) yes
N2 C3 H3 109.2288 yes
N4 C3 C2 104.16(17) yes
N4 C3 H3 108.1242 yes
C2 C3 H3 118.4062 yes
O2 C4 N3 126.6(2) yes
O2 C4 N4 124.58(17) yes
N3 C4 N4 108.79(18) yes
N3 C5 C6 113.37(16) yes
N3 C5 H5a 109.4713 yes
N3 C5 H5b 109.4707 yes
C6 C5 H5a 109.4717 yes
C6 C5 H5b 109.4705 yes
H5a C5 H5b 105.271 yes
C5 C6 C7 121.6(2) yes
C5 C6 C11 119.26(16) yes
C7 C6 C11 119.12(18) yes
C6 C7 C8 120.4(2) yes
C6 C7 H7 119.8038 yes
C8 C7 H7 119.8024 yes
C7 C8 C9 120.1(2) yes
C7 C8 H8 119.969 yes
C9 C8 H8 119.9674 yes
C8 C9 C10 119.7(2) yes
C8 C9 H9 120.1406 yes
C10 C9 H9 120.1409 yes
C9 C10 C11 120.4(3) yes
C9 C10 H10 119.7944 yes
C11 C10 H10 119.7934 yes
C6 C11 C10 120.3(2) yes
C6 C11 H11 119.8595 yes
C10 C11 H11 119.8592 yes
N4 C12 C13 115.65(15) yes
N4 C12 H12a 109.4725 yes
N4 C12 H12b 109.4712 yes
C13 C12 H12a 109.4711 yes
C13 C12 H12b 109.471 yes
H12a C12 H12b 102.4873 yes
C12 C13 C14 123.22(17) yes
C12 C13 C18 118.10(17) yes
C14 C13 C18 118.67(17) yes
C13 C14 C15 120.4(2) yes
C13 C14 H14 119.8199 yes
C15 C14 H14 119.8205 yes
C14 C15 C16 119.9(2) yes
C14 C15 H15 120.0266 yes
C16 C15 H15 120.0254 yes
C15 C16 C17 120.1(2) yes
C15 C16 H16 119.9271 yes
C17 C16 H16 119.927 yes
C16 C17 C18 119.9(2) yes
C16 C17 H17 120.046 yes
C18 C17 H17 120.0445 yes
C13 C18 C17 120.9(2) yes
C13 C18 H18 119.5276 yes
C17 C18 H18 119.5282 yes
N2 C19 N5 114.42(14) yes
N2 C19 H19a 109.4708 yes
N2 C19 H19b 109.4708 yes
N5 C19 H19a 109.4716 yes
N5 C19 H19b 109.472 yes
H19a C19 H19b 104.0221 yes
O3 C20 N5 125.69(18) yes
O3 C20 N6 125.28(16) yes
N5 C20 N6 109.01(17) yes
N5 C21 N7 114.70(14) yes
N5 C21 C22 103.26(15) yes
N5 C21 H21 108.5598 yes
N7 C21 C22 103.81(17) yes
N7 C21 H21 108.0514 yes
C22 C21 H21 118.6873 yes
N6 C22 N8 115.02(16) yes
N6 C22 C21 103.82(16) yes
N6 C22 H22 107.8103 yes
N8 C22 C21 103.12(14) yes
N8 C22 H22 108.4666 yes
C21 C22 H22 118.8873 yes
O4 C23 N7 124.74(16) yes
O4 C23 N8 126.3(2) yes
N7 C23 N8 108.97(19) yes
N7 C24 C25 114.31(17) yes
N7 C24 H24a 109.4713 yes
N7 C24 H24b 109.4713 yes
C25 C24 H24a 109.4716 yes
C25 C24 H24b 109.4713 yes
H24a C24 H24b 104.1591 yes
C24 C25 C26 120.3(2) yes
C24 C25 C30 120.59(19) yes
C26 C25 C30 119.14(19) yes
C25 C26 C27 120.2(2) yes
C25 C26 H26 119.9098 yes
C27 C26 H26 119.9107 yes
C26 C27 C28 120.1(2) yes
C26 C27 H27 119.9543 yes
C28 C27 H27 119.9552 yes
C27 C28 C29 120.2(2) yes
C27 C28 H28 119.9155 yes
C29 C28 H28 119.9158 yes
C28 C29 C30 119.8(2) yes
C28 C29 H29 120.1099 yes
C30 C29 H29 120.1115 yes
C25 C30 C29 120.6(2) yes
C25 C30 H30 119.6804 yes
C29 C30 H30 119.6803 yes
N8 C31 C32 114.29(17) yes
N8 C31 H31a 109.4725 yes
N8 C31 H31b 109.4718 yes
C32 C31 H31a 109.4705 yes
C32 C31 H31b 109.4704 yes
H31a C31 H31b 104.1811 yes
C31 C32 C33 119.98(18) yes
C31 C32 C37 121.5(2) yes
C33 C32 C37 118.5(2) yes
C32 C33 C34 120.6(2) yes
C32 C33 H33 119.7218 yes
C34 C33 H33 119.7218 yes
C33 C34 C35 120.4(3) yes
C33 C34 H34 119.8049 yes
C35 C34 H34 119.8035 yes
C34 C35 C36 119.7(2) yes
C34 C35 H35 120.1363 yes
C36 C35 H35 120.1362 yes
C35 C36 C37 120.1(2) yes
C35 C36 H36 119.9337 yes
C37 C36 H36 119.9341 yes
C32 C37 C36 120.7(2) yes
C32 C37 H37 119.6747 yes
C36 C37 H37 119.6725 yes
N6 C38 N9 113.80(17) yes
N6 C38 H38a 109.4712 yes
N6 C38 H38b 109.4709 yes
N9 C38 H38a 109.4715 yes
N9 C38 H38b 109.4713 yes
H38a C38 H38b 104.7657 yes
O5 C39 N9 126.2(2) yes
O5 C39 N10 124.44(17) yes
N9 C39 N10 109.38(18) yes
N9 C40 N11 113.80(17) yes
N9 C40 C41 103.48(15) yes
N9 C40 H40 109.0239 yes
N11 C40 C41 104.00(14) yes
N11 C40 H40 108.5441 yes
C41 C40 H40 118.0903 yes
N10 C41 N12 114.47(14) yes
N10 C41 C40 103.43(18) yes
N10 C41 H41 108.3797 yes
N12 C41 C40 102.99(15) yes
N12 C41 H41 108.7778 yes
C40 C41 H41 118.963 yes
O6 C42 N11 125.7(2) yes
O6 C42 N12 125.0(2) yes
N11 C42 N12 109.29(16) yes
N11 C43 C44 112.8(2) yes
N11 C43 H43a 109.4713 yes
N11 C43 H43b 109.4717 yes
C44 C43 H43a 109.4709 yes
C44 C43 H43b 109.4701 yes
H43a C43 H43b 105.8699 yes
C43 C44 C45 119.97(18) yes
C43 C44 C49 121.4(2) yes
C45 C44 C49 118.6(2) yes
C44 C45 C46 121.06(19) yes
C44 C45 H45 119.4683 yes
C46 C45 H45 119.4703 yes
C45 C46 C47 119.9(2) yes
C45 C46 H46 120.035 yes
C47 C46 H46 120.0353 yes
C46 C47 C48 119.9(3) yes
C46 C47 H47 120.0632 yes
C48 C47 H47 120.063 yes
C47 C48 C49 120.2(2) yes
C47 C48 H48 119.8786 yes
C49 C48 H48 119.8781 yes
C44 C49 C48 120.3(2) yes
C44 C49 H49 119.856 yes
C48 C49 H49 119.8562 yes
N12 C50 C51 114.3(2) yes
N12 C50 H50a 109.4713 yes
N12 C50 H50b 109.4708 yes
C51 C50 H50a 109.4715 yes
C51 C50 H50b 109.471 yes
H50a C50 H50b 104.2203 yes
C50 C51 C52 121.1(2) yes
C50 C51 C56 120.1(2) yes
C52 C51 C56 118.7(2) yes
C51 C52 C53 120.2(2) yes
C51 C52 H52 119.8917 yes
C53 C52 H52 119.8916 yes
C52 C53 C54 120.6(3) yes
C52 C53 H53 119.7195 yes
C54 C53 H53 119.7189 yes
C53 C54 C55 119.5(2) yes
C53 C54 H54 120.2307 yes
C55 C54 H54 120.2301 yes
C54 C55 C56 120.1(3) yes
C54 C55 H55 119.9538 yes
C56 C55 H55 119.9537 yes
C51 C56 C55 120.8(3) yes
C51 C56 H56 119.5979 yes
C55 C56 H56 119.5952 yes
N10 C57 N13 114.74(13) yes
N10 C57 H57a 109.4715 yes
N10 C57 H57b 109.4707 yes
N13 C57 H57a 109.4706 yes
N13 C57 H57b 109.4712 yes
H57a C57 H57b 103.631 yes
O7 C58 N13 125.26(16) yes
O7 C58 N14 126.03(19) yes
N13 C58 N14 108.70(18) yes
N13 C59 N15 114.14(14) yes
N13 C59 C60 103.03(17) yes
N13 C59 H59 109.0723 yes
N15 C59 C60 103.88(14) yes
N15 C59 H59 108.2959 yes
C60 C59 H59 118.5539 yes
N14 C60 N16 114.00(17) yes
N14 C60 C59 103.78(15) yes
N14 C60 H60 108.3719 yes
N16 C60 C59 102.73(14) yes
N16 C60 H60 109.328 yes
C59 C60 H60 118.7189 yes
O8 C61 N15 125.38(18) yes
O8 C61 N16 126.26(17) yes
N15 C61 N16 108.35(16) yes
N15 C62 C63 115.07(19) yes
N15 C62 H62a 109.472 yes
N15 C62 H62b 109.4713 yes
C63 C62 H62a 109.4715 yes
C63 C62 H62b 109.4705 yes
H62a C62 H62b 103.2214 yes
C62 C63 C64 122.65(18) yes
C62 C63 C68 118.7(2) yes
C64 C63 C68 118.63(17) yes
C63 C64 C65 120.7(2) yes
C63 C64 H64 119.6648 yes
C65 C64 H64 119.6658 yes
C64 C65 C66 120.3(2) yes
C64 C65 H65 119.8668 yes
C66 C65 H65 119.8676 yes
C65 C66 C67 119.68(19) yes
C65 C66 H66 120.1592 yes
C67 C66 H66 120.1594 yes
C66 C67 C68 120.2(2) yes
C66 C67 H67 119.9091 yes
C68 C67 H67 119.9101 yes
C63 C68 C67 120.6(2) yes
C63 C68 H68 119.7175 yes
C67 C68 H68 119.7164 yes
N16 C69 C70 114.42(18) yes
N16 C69 H69a 109.4716 yes
N16 C69 H69b 109.4713 yes
C70 C69 H69a 109.4711 yes
C70 C69 H69b 109.4712 yes
H69a C69 H69b 104.0176 yes
C69 C70 C71 121.5(2) yes
C69 C70 C75 119.92(16) yes
C71 C70 C75 118.59(19) yes
C70 C71 C72 120.7(2) yes
C70 C71 H71 119.635 yes
C72 C71 H71 119.6355 yes
C71 C72 C73 120.4(2) yes
C71 C72 H72 119.8108 yes
C73 C72 H72 119.8116 yes
C72 C73 C74 119.5(2) yes
C72 C73 H73 120.2384 yes
C74 C73 H73 120.2402 yes
C73 C74 C75 120.3(3) yes
C73 C74 H74 119.8583 yes
C75 C74 H74 119.8592 yes
C70 C75 C74 120.5(2) yes
C70 C75 H75 119.7553 yes
C74 C75 H75 119.7534 yes
N1 C76 N14 114.16(16) yes
N1 C76 H76a 109.4716 yes
N1 C76 H76b 109.4713 yes
N14 C76 H76a 109.4708 yes
N14 C76 H76b 109.4709 yes
H76a C76 H76b 104.3344 yes
N17 C77 C78 179.8(2) yes
C77 C78 H78a 109.4716 yes
C77 C78 H78b 109.4712 yes
C77 C78 H78c 109.4706 yes
H78a C78 H78b 109.4719 yes
H78a C78 H78c 109.4711 yes
H78b C78 H78c 109.4709 yes
N18 C79 C80 178.5(3) yes
C79 C80 H80a 109.4721 yes
C79 C80 H80b 109.4712 yes
C79 C80 H80c 109.4712 yes
H80a C80 H80b 109.4706 yes
H80a C80 H80c 109.4715 yes
H80b C80 H80c 109.4707 yes

loop_
_geom_bond_atom_site_label_1
_geom_bond_atom_site_label_2
_geom_bond_distance
_geom_bond_publ_flag
O1 C1 1.226(2) yes
O2 C4 1.225(3) yes
O3 C20 1.226(3) yes
O4 C23 1.229(3) yes
O5 C39 1.229(3) yes
O6 C42 1.229(2) yes
O7 C58 1.222(3) yes
O8 C61 1.225(2) yes
O9 H9o 0.89(4) yes
O9 H9p 0.86(4) yes
N1 C1 1.375(3) yes
N1 C2 1.456(3) yes
N1 C76 1.444(2) yes
N2 C1 1.366(2) yes
N2 C3 1.461(3) yes
N2 C19 1.448(3) yes
N3 C2 1.445(3) yes
N3 C4 1.360(2) yes
N3 C5 1.461(3) yes
N4 C3 1.447(3) yes
N4 C4 1.377(3) yes
N4 C12 1.450(2) yes
N5 C19 1.449(3) yes
N5 C20 1.366(2) yes
N5 C21 1.465(3) yes
N6 C20 1.376(3) yes
N6 C22 1.463(3) yes
N6 C38 1.450(2) yes
N7 C21 1.440(3) yes
N7 C23 1.367(3) yes
N7 C24 1.449(2) yes
N8 C22 1.450(3) yes
N8 C23 1.359(2) yes
N8 C31 1.463(3) yes
N9 C38 1.456(3) yes
N9 C39 1.363(2) yes
N9 C40 1.461(3) yes
N10 C39 1.373(3) yes
N10 C41 1.463(3) yes
N10 C57 1.451(2) yes
N11 C40 1.449(2) yes
N11 C42 1.366(3) yes
N11 C43 1.471(3) yes
N12 C41 1.439(2) yes
N12 C42 1.364(3) yes
N12 C50 1.450(3) yes
N13 C57 1.447(2) yes
N13 C58 1.371(3) yes
N13 C59 1.459(3) yes
N14 C58 1.372(2) yes
N14 C60 1.456(3) yes
N14 C76 1.460(2) yes
N15 C59 1.445(2) yes
N15 C61 1.372(2) yes
N15 C62 1.449(3) yes
N16 C60 1.449(2) yes
N16 C61 1.366(3) yes
N16 C69 1.457(2) yes
N17 C77 1.134(3) yes
N18 C79 1.134(4) yes
C2 C3 1.546(3) yes
C2 H2 0.96 yes
C3 H3 0.96 yes
C5 C6 1.509(3) yes
C5 H5a 0.96 yes
C5 H5b 0.96 yes
C6 C7 1.384(3) yes
C6 C11 1.394(3) yes
C7 C8 1.387(3) yes
C7 H7 0.96 yes
C8 C9 1.381(4) yes
C8 H8 0.96 yes
C9 C10 1.383(3) yes
C9 H9 0.96 yes
C10 C11 1.376(3) yes
C10 H10 0.96 yes
C11 H11 0.96 yes
C12 C13 1.505(2) yes
C12 H12a 0.96 yes
C12 H12b 0.96 yes
C13 C14 1.388(3) yes
C13 C18 1.394(3) yes
C14 C15 1.386(3) yes
C14 H14 0.96 yes
C15 C16 1.384(3) yes
C15 H15 0.96 yes
C16 C17 1.377(3) yes
C16 H16 0.96 yes
C17 C18 1.375(3) yes
C17 H17 0.96 yes
C18 H18 0.96 yes
C19 H19a 0.96 yes
C19 H19b 0.96 yes
C21 C22 1.543(3) yes
C21 H21 0.96 yes
C22 H22 0.96 yes
C24 C25 1.504(3) yes
C24 H24a 0.96 yes
C24 H24b 0.96 yes
C25 C26 1.386(3) yes
C25 C30 1.383(3) yes
C26 C27 1.384(3) yes
C26 H26 0.96 yes
C27 C28 1.387(4) yes
C27 H27 0.96 yes
C28 C29 1.367(4) yes
C28 H28 0.96 yes
C29 C30 1.393(3) yes
C29 H29 0.96 yes
C30 H30 0.96 yes
C31 C32 1.513(3) yes
C31 H31a 0.96 yes
C31 H31b 0.96 yes
C32 C33 1.389(4) yes
C32 C37 1.391(3) yes
C33 C34 1.386(3) yes
C33 H33 0.96 yes
C34 C35 1.375(3) yes
C34 H34 0.96 yes
C35 C36 1.381(4) yes
C35 H35 0.96 yes
C36 C37 1.386(3) yes
C36 H36 0.96 yes
C37 H37 0.96 yes
C38 H38a 0.96 yes
C38 H38b 0.96 yes
C40 C41 1.545(3) yes
C40 H40 0.96 yes
C41 H41 0.96 yes
C43 C44 1.513(4) yes
C43 H43a 0.96 yes
C43 H43b 0.96 yes
C44 C45 1.384(3) yes
C44 C49 1.379(3) yes
C45 C46 1.383(4) yes
C45 H45 0.96 yes
C46 C47 1.368(3) yes
C46 H46 0.96 yes
C47 C48 1.373(4) yes
C47 H47 0.96 yes
C48 C49 1.393(4) yes
C48 H48 0.96 yes
C49 H49 0.96 yes
C50 C51 1.510(3) yes
C50 H50a 0.96 yes
C50 H50b 0.96 yes
C51 C52 1.387(4) yes
C51 C56 1.382(3) yes
C52 C53 1.385(3) yes
C52 H52 0.96 yes
C53 C54 1.379(4) yes
C53 H53 0.96 yes
C54 C55 1.374(5) yes
C54 H54 0.96 yes
C55 C56 1.388(3) yes
C55 H55 0.96 yes
C56 H56 0.96 yes
C57 H57a 0.96 yes
C57 H57b 0.96 yes
C59 C60 1.548(3) yes
C59 H59 0.96 yes
C60 H60 0.96 yes
C62 C63 1.514(2) yes
C62 H62a 0.96 yes
C62 H62b 0.96 yes
C63 C64 1.389(3) yes
C63 C68 1.390(3) yes
C64 C65 1.380(3) yes
C64 H64 0.96 yes
C65 C66 1.380(4) yes
C65 H65 0.96 yes
C66 C67 1.381(4) yes
C66 H66 0.96 yes
C67 C68 1.383(3) yes
C67 H67 0.96 yes
C68 H68 0.96 yes
C69 C70 1.509(3) yes
C69 H69a 0.96 yes
C69 H69b 0.96 yes
C70 C71 1.385(3) yes
C70 C75 1.387(3) yes
C71 C72 1.380(3) yes
C71 H71 0.96 yes
C72 C73 1.373(4) yes
C72 H72 0.96 yes
C73 C74 1.381(3) yes
C73 H73 0.96 yes
C74 C75 1.382(3) yes
C74 H74 0.96 yes
C75 H75 0.96 yes
C76 H76a 0.96 yes
C76 H76b 0.96 yes
C77 C78 1.447(4) yes
C78 H78a 0.96 yes
C78 H78b 0.96 yes
C78 H78c 0.96 yes
C79 C80 1.451(4) yes
C80 H80a 0.96 yes
C80 H80b 0.96 yes
C80 H80c 0.96 yes
